data_7242189
loop_
_publ_author_name
'Adams, Christopher J.'
'Haddow, Mairi F.'
'Harding, David J.'
'Podesta, Thomas J.'
'Waddington, Rachel E.'

_publ_section_title
;
 Iron(ii) thio- and selenocyanate coordination networks containing
 3,3&#x2032;-bipyridine
;
_journal_issue 15
_journal_name_full CrystEngComm
_journal_page_first 4909
_journal_paper_doi 10.1039/c1ce05352c
_journal_volume 13
_journal_year 2011
_chemical_formula_sum 'C24 H18 Cl6 Fe N6 Se2'
_chemical_formula_weight 816.92
_space_group_IT_number 14
_space_group_name_Hall '-P 2yn'
_space_group_name_H-M_alt 'P 1 21/n 1'
_symmetry_cell_setting monoclinic
_symmetry_space_group_name_H-M 'P 1 21/n 1'
_atom_sites_solution_hydrogens geom
_atom_sites_solution_primary direct
_atom_sites_solution_secondary difmap
_audit_creation_method SHELXL-97
_cell_angle_alpha 90.00
_cell_angle_beta 96.601(6)
_cell_angle_gamma 90.00
_cell_formula_units_Z 2
_cell_length_a 9.8578(13)
_cell_length_b 12.8582(15)
_cell_length_c 13.1284(16)
_cell_measurement_reflns_used 3594
_cell_measurement_temperature 100(2)
_cell_measurement_theta_max 22.85
_cell_measurement_theta_min 2.45
_cell_volume 1653.0(4)
_computing_cell_refinement 'Bruker SAINT'
_computing_data_collection 'Bruker APEX2'
_computing_data_reduction 'Bruker SAINT'
_computing_molecular_graphics 'Bruker SHELXTL'
_computing_publication_material 'Bruker SHELXTL'
_computing_structure_refinement 'SHELXL-97 (Sheldrick, 2008)'
_computing_structure_solution 'SHELXS-97 (Sheldrick, 2008)'
_diffrn_ambient_temperature 100(2)
_diffrn_measured_fraction_theta_full 0.981
_diffrn_measured_fraction_theta_max 0.981
_diffrn_measurement_device_type 'Bruker APEX-II CCD'
_diffrn_measurement_method '\f and \w scans'
_diffrn_radiation_monochromator graphite
_diffrn_radiation_source 'fine-focus sealed tube'
_diffrn_radiation_type MoK\a
_diffrn_radiation_wavelength 0.71073
_diffrn_reflns_av_R_equivalents 0.0538
_diffrn_reflns_av_sigmaI/netI 0.0374
_diffrn_reflns_limit_h_max 12
_diffrn_reflns_limit_h_min -12
_diffrn_reflns_limit_k_max 16
_diffrn_reflns_limit_k_min -16
_diffrn_reflns_limit_l_max 17
_diffrn_reflns_limit_l_min -17
_diffrn_reflns_number 27672
_diffrn_reflns_theta_full 27.60
_diffrn_reflns_theta_max 27.60
_diffrn_reflns_theta_min 4.16
_exptl_absorpt_coefficient_mu 3.168
_exptl_absorpt_correction_T_max 0.60
_exptl_absorpt_correction_T_min 0.52
_exptl_absorpt_correction_type multi-scan
_exptl_absorpt_process_details SADABS
_exptl_crystal_colour Colourless
_exptl_crystal_density_diffrn 1.641
_exptl_crystal_density_meas ?
_exptl_crystal_density_method 'not measured'
_exptl_crystal_description Prism
_exptl_crystal_F_000 800
_exptl_crystal_size_max 0.15
_exptl_crystal_size_mid 0.15
_exptl_crystal_size_min 0.15
_refine_diff_density_max 1.060
_refine_diff_density_min -0.818
_refine_diff_density_rms 0.086
_refine_ls_extinction_method none
_refine_ls_goodness_of_fit_ref 1.082
_refine_ls_hydrogen_treatment constr
_refine_ls_matrix_type full
_refine_ls_number_parameters 178
_refine_ls_number_reflns 3760
_refine_ls_number_restraints 0
_refine_ls_restrained_S_all 1.082
_refine_ls_R_factor_all 0.0593
_refine_ls_R_factor_gt 0.0392
_refine_ls_shift/su_max 0.000
_refine_ls_shift/su_mean 0.000
_refine_ls_structure_factor_coef Fsqd
_refine_ls_weighting_details 'calc w=1/[\s^2^(Fo^2^)+(0.0413P)^2^+1.6582P] where P=(Fo^2^+2Fc^2^)/3'
_refine_ls_weighting_scheme calc
_refine_ls_wR_factor_gt 0.0927
_refine_ls_wR_factor_ref 0.1000
_reflns_number_gt 2870
_reflns_number_total 3760
_reflns_threshold_expression >2sigma(I)
_cod_data_source_file c1ce05352c.txt
_cod_data_source_block 4.2CHCl3
_cod_depositor_comments
;
The following automatic conversions were performed:

data item '_symmetry_cell_setting' value 'Monoclinic' was changed to
'monoclinic' in accordance with the
/home/saulius/struct/COD-crude-data/automatic-downloads/DataCite-retrospective/RSC/depositions/lib/dictionaries/cif_core.dic
dictionary named 'cif_core.dic' version 2.4.2 last updated on
2011-04-26.

data item '_exptl_crystal_density_meas' value 'not measured' was
changed to '?' -- the value is perceived as not measured.

Automatic conversion script
Id: cif_fix_values 7556 2019-12-06 15:28:31Z antanas 
;
_cod_original_sg_symbol_H-M P2(1)/n
_cod_database_code 7242189

loop_
_symmetry_equiv_pos_as_xyz
'x, y, z'
'-x+1/2, y+1/2, -z+1/2'
'-x, -y, -z'
'x-1/2, -y-1/2, z-1/2'

loop_
_atom_site_label
_atom_site_type_symbol
_atom_site_fract_x
_atom_site_fract_y
_atom_site_fract_z
_atom_site_U_iso_or_equiv
_atom_site_adp_type
_atom_site_occupancy
_atom_site_symmetry_multiplicity
_atom_site_calc_flag
_atom_site_refinement_flags
_atom_site_disorder_assembly
_atom_site_disorder_group
Fe1 Fe 0.0000 0.0000 0.0000 0.01907(14) Uani 1 2 d S . .
N1 N 0.0832(3) 0.00248(18) -0.14345(19) 0.0249(5) Uani 1 1 d . . .
C1 C 0.0925(3) 0.0089(2) -0.2298(2) 0.0231(6) Uani 1 1 d . . .
Se1 Se 0.09739(4) 0.01900(3) -0.36551(2) 0.03986(13) Uani 1 1 d . . .
N3 N 0.1605(3) -0.11699(18) 0.06170(18) 0.0251(5) Uani 1 1 d . . .
C3 C 0.1789(3) -0.1459(2) 0.1604(2) 0.0252(6) Uani 1 1 d . . .
H3A H 0.1205 -0.1166 0.2054 0.030 Uiso 1 1 calc R . .
C4 C 0.2785(3) -0.2163(2) 0.2012(2) 0.0267(6) Uani 1 1 d . . .
C5 C 0.3640(4) -0.2575(3) 0.1349(3) 0.0420(9) Uani 1 1 d . . .
H5A H 0.4346 -0.3046 0.1595 0.050 Uiso 1 1 calc R . .
C6 C 0.3460(4) -0.2295(3) 0.0332(3) 0.0481(10) Uani 1 1 d . . .
H6A H 0.4031 -0.2578 -0.0134 0.058 Uiso 1 1 calc R . .
C7 C 0.2439(4) -0.1598(3) -0.0004(2) 0.0384(8) Uani 1 1 d . . .
H7A H 0.2321 -0.1414 -0.0710 0.046 Uiso 1 1 calc R . .
N4 N 0.3667(3) -0.36687(18) 0.44436(18) 0.0257(5) Uani 1 1 d . . .
C8 C 0.3506(3) -0.3366(2) 0.3458(2) 0.0256(6) Uani 1 1 d . . .
H8A H 0.3830 -0.3815 0.2965 0.031 Uiso 1 1 calc R . .
C9 C 0.2896(3) -0.2437(2) 0.3115(2) 0.0265(6) Uani 1 1 d . . .
C10 C 0.2403(4) -0.1805(3) 0.3845(2) 0.0377(8) Uani 1 1 d . . .
H10A H 0.1986 -0.1158 0.3652 0.045 Uiso 1 1 calc R . .
C11 C 0.2522(4) -0.2125(3) 0.4857(3) 0.0446(9) Uani 1 1 d . . .
H11A H 0.2172 -0.1708 0.5364 0.053 Uiso 1 1 calc R . .
C12 C 0.3150(4) -0.3051(2) 0.5119(2) 0.0351(8) Uani 1 1 d . . .
H12A H 0.3222 -0.3265 0.5816 0.042 Uiso 1 1 calc R . .
C100 C -0.0557(4) 0.5702(3) 0.2411(4) 0.0608(12) Uani 1 1 d . . .
H10B H -0.1429 0.5347 0.2146 0.073 Uiso 1 1 calc R . .
Cl1 Cl 0.05914(16) 0.55966(14) 0.14866(13) 0.1017(5) Uani 1 1 d . . .
Cl2 Cl 0.01115(19) 0.51002(13) 0.35619(16) 0.1106(6) Uani 1 1 d . . .
Cl3 Cl -0.09056(12) 0.70006(8) 0.26465(8) 0.0570(3) Uani 1 1 d . . .

loop_
_atom_site_aniso_label
_atom_site_aniso_U_11
_atom_site_aniso_U_22
_atom_site_aniso_U_33
_atom_site_aniso_U_23
_atom_site_aniso_U_13
_atom_site_aniso_U_12
Fe1 0.0256(3) 0.0177(3) 0.0131(3) 0.0001(2) -0.0013(2) -0.0008(2)
N1 0.0307(14) 0.0241(12) 0.0198(12) 0.0010(10) 0.0028(10) -0.0006(10)
C1 0.0245(15) 0.0208(14) 0.0239(15) 0.0010(11) 0.0021(12) 0.0030(11)
Se1 0.0542(3) 0.0473(2) 0.01945(17) 0.00528(14) 0.01002(15) 0.01627(17)
N3 0.0313(14) 0.0228(12) 0.0205(12) 0.0022(10) 0.0000(10) 0.0031(11)
C3 0.0299(17) 0.0239(14) 0.0216(14) 0.0027(11) 0.0021(12) 0.0052(13)
C4 0.0326(17) 0.0248(14) 0.0227(15) 0.0044(12) 0.0036(13) 0.0040(13)
C5 0.055(2) 0.0403(19) 0.0310(18) 0.0088(15) 0.0075(16) 0.0258(17)
C6 0.064(3) 0.052(2) 0.0300(18) 0.0084(16) 0.0158(17) 0.032(2)
C7 0.056(2) 0.0384(19) 0.0210(16) 0.0055(13) 0.0071(15) 0.0167(16)
N4 0.0328(14) 0.0232(12) 0.0198(12) 0.0022(10) -0.0024(10) 0.0054(11)
C8 0.0315(17) 0.0241(15) 0.0203(14) -0.0013(11) -0.0008(12) 0.0062(12)
C9 0.0299(17) 0.0263(15) 0.0225(15) 0.0022(12) -0.0011(12) 0.0056(13)
C10 0.049(2) 0.0329(17) 0.0303(17) 0.0031(14) 0.0016(15) 0.0211(16)
C11 0.067(3) 0.0408(19) 0.0258(17) -0.0021(15) 0.0050(16) 0.0267(18)
C12 0.052(2) 0.0342(17) 0.0184(15) 0.0008(13) 0.0002(14) 0.0150(16)
C100 0.044(2) 0.059(3) 0.079(3) -0.009(2) 0.005(2) -0.003(2)
Cl1 0.0856(10) 0.1171(12) 0.1082(12) -0.0523(10) 0.0367(9) -0.0061(9)
Cl2 0.1033(12) 0.1022(12) 0.1285(15) 0.0473(10) 0.0225(11) 0.0494(10)
Cl3 0.0717(7) 0.0553(6) 0.0457(6) 0.0058(5) 0.0137(5) 0.0034(5)

loop_
_atom_type_symbol
_atom_type_description
_atom_type_scat_dispersion_real
_atom_type_scat_dispersion_imag
_atom_type_scat_source
C C 0.0033 0.0016 'International Tables Vol C Tables 4.2.6.8 and 6.1.1.4'
H H 0.0000 0.0000 'International Tables Vol C Tables 4.2.6.8 and 6.1.1.4'
N N 0.0061 0.0033 'International Tables Vol C Tables 4.2.6.8 and 6.1.1.4'
Cl Cl 0.1484 0.1585 'International Tables Vol C Tables 4.2.6.8 and 6.1.1.4'
Fe Fe 0.3463 0.8444 'International Tables Vol C Tables 4.2.6.8 and 6.1.1.4'
Se Se -0.0929 2.2259 'International Tables Vol C Tables 4.2.6.8 and 6.1.1.4'

loop_
_geom_angle_atom_site_label_1
_geom_angle_atom_site_label_2
_geom_angle_atom_site_label_3
_geom_angle
_geom_angle_site_symmetry_1
_geom_angle_site_symmetry_3
_geom_angle_publ_flag
N1 Fe1 N1 180.0 . 3 ?
N1 Fe1 N4 89.67(9) . 4 ?
N1 Fe1 N4 90.33(9) 3 4 ?
N1 Fe1 N4 90.33(9) . 2 ?
N1 Fe1 N4 89.67(9) 3 2 ?
N4 Fe1 N4 180.00(18) 4 2 ?
N1 Fe1 N3 90.10(9) . . ?
N1 Fe1 N3 89.90(9) 3 . ?
N4 Fe1 N3 88.20(9) 4 . ?
N4 Fe1 N3 91.80(9) 2 . ?
N1 Fe1 N3 89.90(9) . 3 ?
N1 Fe1 N3 90.10(9) 3 3 ?
N4 Fe1 N3 91.80(9) 4 3 ?
N4 Fe1 N3 88.20(9) 2 3 ?
N3 Fe1 N3 180.0 . 3 ?
C1 N1 Fe1 161.8(2) . . ?
N1 C1 Se1 177.0(3) . . ?
C3 N3 C7 116.7(3) . . ?
C3 N3 Fe1 122.79(19) . . ?
C7 N3 Fe1 120.5(2) . . ?
N3 C3 C4 124.2(3) . . ?
C5 C4 C3 117.3(3) . . ?
C5 C4 C9 122.8(3) . . ?
C3 C4 C9 120.0(3) . . ?
C6 C5 C4 119.4(3) . . ?
C5 C6 C7 119.2(3) . . ?
N3 C7 C6 123.2(3) . . ?
C12 N4 C8 117.1(2) . . ?
C12 N4 Fe1 119.68(19) . 2_545 ?
C8 N4 Fe1 122.56(19) . 2_545 ?
N4 C8 C9 124.1(3) . . ?
C10 C9 C8 116.9(3) . . ?
C10 C9 C4 122.9(3) . . ?
C8 C9 C4 120.1(3) . . ?
C11 C10 C9 119.5(3) . . ?
C12 C11 C10 119.1(3) . . ?
N4 C12 C11 123.2(3) . . ?
Cl3 C100 Cl2 109.4(3) . . ?
Cl3 C100 Cl1 110.6(3) . . ?
Cl2 C100 Cl1 110.6(2) . . ?

loop_
_geom_bond_atom_site_label_1
_geom_bond_atom_site_label_2
_geom_bond_distance
_geom_bond_site_symmetry_2
_geom_bond_publ_flag
Fe1 N1 2.139(2) . ?
Fe1 N1 2.139(2) 3 ?
Fe1 N4 2.229(2) 4 ?
Fe1 N4 2.229(2) 2 ?
Fe1 N3 2.265(2) . ?
Fe1 N3 2.265(2) 3 ?
N1 C1 1.151(4) . ?
C1 Se1 1.792(3) . ?
N3 C3 1.340(4) . ?
N3 C7 1.341(4) . ?
C3 C4 1.396(4) . ?
C4 C5 1.385(4) . ?
C4 C9 1.482(4) . ?
C5 C6 1.374(5) . ?
C6 C7 1.382(5) . ?
N4 C12 1.334(4) . ?
N4 C8 1.343(4) . ?
N4 Fe1 2.229(2) 2_545 ?
C8 C9 1.388(4) . ?
C9 C10 1.386(4) . ?
C10 C11 1.383(4) . ?
C11 C12 1.367(4) . ?
C100 Cl3 1.740(4) . ?
C100 Cl2 1.757(5) . ?
C100 Cl1 1.758(5) . ?
